data_7205074
loop_
_publ_author_name
'Jin, Hai-Juan'
'Zhou, Bai-Bin'
'Yu, Yang'
'Zhao, Zhi-Feng'
'Su, Zhan-Hua'

_publ_section_title
;
 Inorganic--organic hybrids constructed from heteropolymolybdate anions
 and copper--organic fragments: syntheses, structures and properties
;
_journal_issue 2
_journal_name_full CrystEngComm
_journal_page_first 585
_journal_paper_doi 10.1039/c004063k
_journal_volume 13
_journal_year 2011
_chemical_formula_moiety
;
2(C18 H20 Cu2 Mo5 N12 O25 P2), C12 H12 Cu N8, 20(H2 O)
;
_chemical_formula_sum 'C48 H92 Cu5 Mo10 N32 O70 P4'
_chemical_formula_weight 3638.57
_chemical_name_systematic
;
?
;
_space_group_IT_number 2
_symmetry_cell_setting triclinic
_symmetry_space_group_name_Hall '-P 1'
_symmetry_space_group_name_H-M 'P -1'
_atom_sites_solution_hydrogens geom
_atom_sites_solution_primary direct
_atom_sites_solution_secondary difmap
_audit_creation_method SHELXL-97
_cell_angle_alpha 78.6160(10)
_cell_angle_beta 77.8130(10)
_cell_angle_gamma 71.08
_cell_formula_units_Z 1
_cell_length_a 11.9385(4)
_cell_length_b 12.8328(4)
_cell_length_c 19.2691(6)
_cell_measurement_reflns_used 9633
_cell_measurement_temperature 273(2)
_cell_measurement_theta_max 28.29
_cell_measurement_theta_min 2.57
_cell_volume 2703.01(15)
_computing_cell_refinement 'Bruker SMART'
_computing_data_collection 'Bruker SMART'
_computing_data_reduction 'Bruker SAINT'
_computing_molecular_graphics 'Bruker SHELXTL'
_computing_publication_material 'Bruker SHELXTL'
_computing_structure_refinement 'SHELXL-97 (Sheldrick, 1997)'
_computing_structure_solution 'SHELXS-97 (Sheldrick, 1990)'
_diffrn_ambient_temperature 273(2)
_diffrn_measured_fraction_theta_full 0.957
_diffrn_measured_fraction_theta_max 0.957
_diffrn_measurement_device_type 'CCD area detector'
_diffrn_measurement_method 'phi and omega scans'
_diffrn_radiation_monochromator graphite
_diffrn_radiation_source 'fine-focus sealed tube'
_diffrn_radiation_type MoK\a
_diffrn_radiation_wavelength 0.71073
_diffrn_reflns_av_R_equivalents 0.0156
_diffrn_reflns_av_sigmaI/netI 0.0301
_diffrn_reflns_limit_h_max 13
_diffrn_reflns_limit_h_min -15
_diffrn_reflns_limit_k_max 16
_diffrn_reflns_limit_k_min -17
_diffrn_reflns_limit_l_max 25
_diffrn_reflns_limit_l_min -22
_diffrn_reflns_number 19686
_diffrn_reflns_theta_full 28.30
_diffrn_reflns_theta_max 28.30
_diffrn_reflns_theta_min 2.57
_exptl_absorpt_coefficient_mu 2.259
_exptl_absorpt_correction_T_max 0.608
_exptl_absorpt_correction_T_min 0.537
_exptl_absorpt_correction_type refdelf
_exptl_absorpt_process_details SADABS
_exptl_crystal_colour green
_exptl_crystal_density_diffrn 2.235
_exptl_crystal_density_meas 2.235
_exptl_crystal_density_method 'not measured'
_exptl_crystal_description block
_exptl_crystal_F_000 1789.0
_exptl_crystal_size_max 0.28
_exptl_crystal_size_mid 0.26
_exptl_crystal_size_min 0.22
_refine_diff_density_max 0.831
_refine_diff_density_min -0.755
_refine_diff_density_rms 0.101
_refine_ls_extinction_method none
_refine_ls_goodness_of_fit_ref 1.013
_refine_ls_hydrogen_treatment mixed
_refine_ls_matrix_type full
_refine_ls_number_parameters 797
_refine_ls_number_reflns 13435
_refine_ls_number_restraints 0
_refine_ls_restrained_S_all 1.013
_refine_ls_R_factor_all 0.0381
_refine_ls_R_factor_gt 0.0314
_refine_ls_shift/su_max 0.001
_refine_ls_shift/su_mean 0.000
_refine_ls_structure_factor_coef Fsqd
_refine_ls_weighting_details 'calc w=1/[\s^2^(Fo^2^)+(0.0401P)^2^+3.8466P] where P=(Fo^2^+2Fc^2^)/3'
_refine_ls_weighting_scheme calc
_refine_ls_wR_factor_gt 0.0785
_refine_ls_wR_factor_ref 0.0828
_reflns_number_gt 11101
_reflns_number_total 13435
_reflns_threshold_expression >2sigma(I)
_cod_data_source_file C004063K.TXT
_cod_data_source_block jhj1135_0m
_cod_depositor_comments
;
The following automatic conversions were performed:
'_symmetry_cell_setting' value 'Triclinic' changed to 'triclinic'
according to '/home/saulius/struct/CIF-dictionaries/cif_core.dic'
dictionary named 'cif_core.dic' version 2.4.1 from 2010-06-29.

Automatic conversion script
Id: cif_fix_enum 1555 2011-01-17 13:19:09Z saulius 
;
_cod_original_cell_volume 2703.03(15)
_cod_original_sg_symbol_H-M P-1
_cod_database_code 7205074

loop_
_symmetry_equiv_pos_as_xyz
'x, y, z'
'-x, -y, -z'

loop_
_atom_site_label
_atom_site_type_symbol
_atom_site_fract_x
_atom_site_fract_y
_atom_site_fract_z
_atom_site_U_iso_or_equiv
_atom_site_adp_type
_atom_site_occupancy
_atom_site_symmetry_multiplicity
_atom_site_calc_flag
_atom_site_refinement_flags
_atom_site_disorder_assembly
_atom_site_disorder_group
O10W O 0.1113(3) 0.5875(3) 0.42481(17) 0.0565(8) Uani 1 1 d . . .
H10A H 0.1682 0.6140 0.4036 0.068 Uiso 1 1 d R . .
H10B H 0.0419 0.6311 0.4369 0.068 Uiso 1 1 d R . .
O1W O 0.9843(4) 0.0926(4) 0.9069(2) 0.0959(15) Uani 1 1 d . . .
H1WA H 0.9624 0.0378 0.9315 0.115 Uiso 1 1 d R . .
H1WB H 1.0537 0.0971 0.9071 0.115 Uiso 1 1 d R . .
O2W O 0.7940(4) 0.8733(4) 0.1757(2) 0.0959(14) Uani 1 1 d . . .
H2WA H 0.8613 0.8714 0.1848 0.115 Uiso 1 1 d R . .
H2WB H 0.7565 0.9282 0.1483 0.115 Uiso 1 1 d R . .
O3W O 0.5126(4) 0.8241(4) 0.5984(3) 0.0909(14) Uani 1 1 d . . .
H3WA H 0.5471 0.8590 0.5626 0.109 Uiso 1 1 d R . .
H3WB H 0.4950 0.8466 0.6391 0.109 Uiso 1 1 d R . .
O4W O 0.4321(4) 0.7128(4) 0.0283(2) 0.0892(13) Uani 1 1 d . . .
H4WA H 0.4771 0.7486 0.0345 0.107 Uiso 1 1 d R . .
H4WB H 0.3997 0.7304 -0.0093 0.107 Uiso 1 1 d R . .
O5W O 0.7360(4) 0.1010(4) 0.0304(2) 0.0919(14) Uani 1 1 d . . .
H5WA H 0.6984 0.0805 0.0707 0.110 Uiso 1 1 d R . .
H5WB H 0.7402 0.0710 -0.0060 0.110 Uiso 1 1 d R . .
O6W O 0.8615(4) 0.6591(4) 0.4608(2) 0.0809(12) Uani 1 1 d . . .
H6WA H 0.8669 0.7045 0.4226 0.097 Uiso 1 1 d R . .
H6WB H 0.8939 0.6607 0.4957 0.097 Uiso 1 1 d R . .
O7W O 0.2922(4) 0.3476(3) 0.4166(2) 0.0754(11) Uani 1 1 d . . .
H7WA H 0.3598 0.3553 0.3957 0.091 Uiso 1 1 d R . .
H7WB H 0.2324 0.4045 0.4236 0.091 Uiso 1 1 d R . .
O8W O 0.5421(4) 1.0030(4) 0.0623(2) 0.0800(12) Uani 1 1 d . . .
H8WA H 0.5154 1.0667 0.0762 0.096 Uiso 1 1 d R . .
H8WB H 0.5741 0.9968 0.0190 0.096 Uiso 1 1 d R . .
O9W O 0.3109(4) 0.5662(3) 0.51360(19) 0.0710(10) Uani 1 1 d . . .
H9WA H 0.2461 0.5701 0.5002 0.085 Uiso 1 1 d R . .
H9WB H 0.3241 0.5353 0.5555 0.085 Uiso 1 1 d R . .
C1 C -0.0618(4) 1.4343(4) 0.3739(2) 0.0497(11) Uani 1 1 d . . .
H1 H -0.1142 1.4694 0.4112 0.060 Uiso 1 1 calc R . .
C2 C -0.2399(4) 1.1687(4) 0.2000(3) 0.0518(11) Uani 1 1 d . . .
H2 H -0.3099 1.1486 0.2174 0.062 Uiso 1 1 calc R . .
C3 C 0.1527(4) 1.2093(4) -0.0229(2) 0.0466(10) Uani 1 1 d . . .
H3 H 0.1943 1.2016 -0.0691 0.056 Uiso 1 1 calc R . .
C4 C 0.1292(4) 1.0972(4) 0.6743(2) 0.0458(10) Uani 1 1 d . . .
H4 H 0.1311 1.1472 0.7027 0.055 Uiso 1 1 calc R . .
C5 C 0.3367(4) 1.2787(4) 0.1614(3) 0.0490(10) Uani 1 1 d . . .
H5 H 0.3704 1.2419 0.1215 0.059 Uiso 1 1 calc R . .
C6 C 0.7657(4) 0.4298(4) -0.0006(2) 0.0459(10) Uani 1 1 d . . .
H6 H 0.7805 0.4052 -0.0449 0.055 Uiso 1 1 calc R . .
C7 C 0.2102(4) 1.3490(3) 0.2503(2) 0.0414(9) Uani 1 1 d . . .
C8 C 0.1841(4) 1.2477(3) 0.0286(2) 0.0437(9) Uani 1 1 d . . .
H7 H 0.2521 1.2706 0.0239 0.052 Uiso 1 1 calc R . .
N1 N 0.3130(4) 1.3688(4) 0.2503(3) 0.0643(13) Uani 1 1 d . . .
C9 C 0.2202(4) 1.0459(3) 0.6258(2) 0.0391(9) Uani 1 1 d . . .
H8 H 0.2966 1.0547 0.6153 0.047 Uiso 1 1 calc R . .
Mo1 Mo 0.24841(2) 0.96191(2) 0.189133(14) 0.02309(6) Uani 1 1 d . . .
Mo2 Mo 0.22454(2) 0.69859(2) 0.229482(15) 0.02424(7) Uani 1 1 d . . .
Mo3 Mo 0.49831(2) 0.53345(2) 0.303696(15) 0.02450(7) Uani 1 1 d . . .
Cu1 Cu 0.23656(3) 0.88319(3) 0.51676(2) 0.02531(9) Uani 1 1 d . . .
Mo4 Mo 0.59878(2) 0.71761(2) 0.354140(15) 0.02572(7) Uani 1 1 d . . .
Cu2 Cu 1.0000 0.5000 0.0000 0.03139(13) Uani 1 2 d S . .
Cu3 Cu 0.06794(4) 1.26316(4) 0.19397(2) 0.03253(10) Uani 1 1 d . . .
Mo5 Mo 0.45763(3) 0.97780(2) 0.276072(15) 0.02598(7) Uani 1 1 d . . .
P1 P 0.51363(7) 0.75391(7) 0.18389(4) 0.02228(16) Uani 1 1 d . . .
P2 P 0.29784(7) 0.79223(6) 0.35711(4) 0.01891(15) Uani 1 1 d . . .
O11 O 0.3503(2) 0.57948(18) 0.26679(13) 0.0279(5) Uani 1 1 d . . .
O12 O 0.29927(19) 0.90280(17) 0.30663(11) 0.0228(4) Uani 1 1 d . . .
O13 O 0.42426(18) 0.70553(17) 0.34382(12) 0.0227(4) Uani 1 1 d . . .
O14 O 0.5094(2) 0.87334(19) 0.35796(12) 0.0258(5) Uani 1 1 d . . .
O15 O 0.3913(2) 1.00135(19) 0.18972(12) 0.0279(5) Uani 1 1 d . . .
O16 O 0.5565(2) 0.80524(19) 0.23470(12) 0.0260(5) Uani 1 1 d . . .
O17 O 0.37642(19) 0.79509(18) 0.18823(12) 0.0251(5) Uani 1 1 d . . .
O18 O 0.2661(2) 0.8091(2) 0.43457(12) 0.0314(5) Uani 1 1 d . . .
O19 O 0.6301(2) 0.57726(19) 0.31984(13) 0.0284(5) Uani 1 1 d . . .
O20 O 0.1530(2) 0.86008(18) 0.21317(12) 0.0265(5) Uani 1 1 d . . .
O21 O 0.1011(2) 0.6559(2) 0.26290(14) 0.0361(6) Uani 1 1 d . . .
O22 O 0.20909(19) 0.74639(18) 0.33572(12) 0.0233(4) Uani 1 1 d . . .
O23 O 0.2536(2) 0.6729(2) 0.14233(14) 0.0392(6) Uani 1 1 d . . .
O24 O 0.3870(2) 0.9264(2) 0.48846(14) 0.0375(6) Uani 1 1 d . . .
H9 H 0.4214 0.9065 0.4496 0.056 Uiso 1 1 calc R . .
O25 O 0.1429(2) 1.07332(19) 0.22587(13) 0.0308(5) Uani 1 1 d . . .
O26 O 0.5530(2) 0.62870(19) 0.19743(12) 0.0270(5) Uani 1 1 d . . .
O27 O 0.5723(2) 0.7873(2) 0.10482(13) 0.0361(6) Uani 1 1 d . . .
O28 O 0.5730(2) 0.4194(2) 0.26189(15) 0.0383(6) Uani 1 1 d . . .
N2 N 0.0680(2) 0.8749(2) 0.54452(15) 0.0277(6) Uani 1 1 d . . .
N3 N 0.1817(3) 0.9789(2) 0.59476(15) 0.0295(6) Uani 1 1 d . . .
O29 O 0.2467(2) 0.9939(2) 0.09957(13) 0.0374(6) Uani 1 1 d . . .
O30 O 0.4537(2) 0.4759(2) 0.38856(14) 0.0374(6) Uani 1 1 d . . .
O31 O 0.3671(2) 1.0861(2) 0.31931(15) 0.0383(6) Uani 1 1 d . . .
O32 O 0.5831(2) 1.0177(2) 0.23948(16) 0.0432(7) Uani 1 1 d . . .
O33 O 0.7410(2) 0.7289(2) 0.32677(16) 0.0409(6) Uani 1 1 d . . .
O34 O 0.5899(2) 0.6762(2) 0.44399(14) 0.0405(6) Uani 1 1 d . . .
N4 N -0.1054(3) 0.9237(3) 0.61363(18) 0.0315(6) Uani 1 1 d . . .
N5 N 0.0339(3) 1.0607(3) 0.67313(19) 0.0379(8) Uani 1 1 d . . .
N6 N -0.0833(3) 1.2309(3) 0.19087(17) 0.0337(7) Uani 1 1 d . . .
N7 N 0.9599(3) 0.5359(3) 0.10023(15) 0.0300(6) Uani 1 1 d . . .
O35 O 0.3189(3) 0.7284(2) 0.59098(16) 0.0469(7) Uani 1 1 d . . .
H10 H 0.3444 0.6747 0.5690 0.070 Uiso 1 1 calc R . .
C10 C 0.0060(3) 0.9315(3) 0.59782(17) 0.0263(6) Uani 1 1 d . . .
N8 N 0.0139(3) 1.3357(3) 0.28291(18) 0.0367(7) Uani 1 1 d . . .
N9 N 0.0983(3) 1.2473(2) 0.08939(17) 0.0343(7) Uani 1 1 d . . .
N10 N 0.8431(3) 0.4663(3) 0.02568(16) 0.0342(7) Uani 1 1 d . . .
N11 N 0.2206(3) 1.2951(3) 0.19606(19) 0.0392(7) Uani 1 1 d . . .
C11 C 0.0685(3) 0.9904(3) 0.62492(18) 0.0275(7) Uani 1 1 d . . .
N12 N 0.8210(3) 0.5656(3) 0.19470(16) 0.0316(6) Uani 1 1 d . . .
N13 N -0.1739(3) 1.1607(3) 0.1327(2) 0.0471(9) Uani 1 1 d . . .
N14 N 0.6813(3) 0.4742(4) 0.1054(2) 0.0530(11) Uani 1 1 d . . .
N15 N 0.0478(3) 1.1838(3) 0.00599(19) 0.0445(8) Uani 1 1 d . . .
C12 C 0.8508(3) 0.5308(3) 0.13092(18) 0.0279(7) Uani 1 1 d . . .
C13 C -0.1164(3) 0.8586(3) 0.5682(2) 0.0352(8) Uani 1 1 d . . .
H11 H -0.1843 0.8392 0.5667 0.042 Uiso 1 1 calc R . .
N16 N 0.0546(4) 1.4337(3) 0.3510(2) 0.0464(9) Uani 1 1 d . . .
C14 C 1.0004(3) 0.5775(3) 0.14751(19) 0.0345(8) Uani 1 1 d . . .
H12 H 1.0741 0.5912 0.1403 0.041 Uiso 1 1 calc R . .
C15 C 0.7881(3) 0.4912(3) 0.09042(19) 0.0309(7) Uani 1 1 d . . .
C16 C -0.0081(3) 0.8285(3) 0.5257(2) 0.0335(8) Uani 1 1 d . . .
H13 H 0.0113 0.7837 0.4898 0.040 Uiso 1 1 calc R . .
C17 C -0.0808(3) 1.1977(3) 0.1292(2) 0.0351(8) Uani 1 1 d . . .
C18 C 0.0185(3) 1.2071(3) 0.0731(2) 0.0348(8) Uani 1 1 d . . .
C19 C 0.9151(3) 0.5951(3) 0.2065(2) 0.0340(8) Uani 1 1 d . . .
H14 H 0.9197 0.6219 0.2469 0.041 Uiso 1 1 calc R . .
C20 C -0.1835(4) 1.2117(3) 0.2362(2) 0.0418(9) Uani 1 1 d . . .
H15 H -0.2078 1.2259 0.2834 0.050 Uiso 1 1 calc R . .
C21 C 0.0971(4) 1.3741(3) 0.2963(2) 0.0385(9) Uani 1 1 d . . .
C22 C -0.0865(4) 1.3738(3) 0.3317(2) 0.0442(9) Uani 1 1 d . . .
H16 H -0.1596 1.3603 0.3352 0.053 Uiso 1 1 calc R . .
C23 C 0.6655(4) 0.4354(5) 0.0479(3) 0.0594(14) Uani 1 1 d . . .
H17 H 0.5987 0.4167 0.0433 0.071 Uiso 1 1 calc R . .
C24 C 0.3941(4) 1.3247(5) 0.1947(3) 0.0655(15) Uani 1 1 d . . .
H18A H 0.4733 1.3259 0.1822 0.079 Uiso 1 1 calc R . .
H19 H -0.154(4) 0.948(3) 0.639(2) 0.025(11) Uiso 1 1 d . . .
H20 H 0.761(4) 0.572(3) 0.225(2) 0.037(11) Uiso 1 1 d . . .
H21 H -0.025(4) 1.074(4) 0.697(3) 0.049(14) Uiso 1 1 d . . .
H22 H 0.084(5) 1.476(5) 0.366(3) 0.073(18) Uiso 1 1 d . . .
H23 H -0.013(6) 1.160(5) -0.005(3) 0.09(2) Uiso 1 1 d . . .
H24 H 0.633(5) 0.490(5) 0.137(3) 0.070(18) Uiso 1 1 d . . .
H25 H -0.186(4) 1.143(4) 0.101(3) 0.047(14) Uiso 1 1 d . . .
H26 H 0.307(6) 1.393(6) 0.282(4) 0.09(2) Uiso 1 1 d . . .

loop_
_atom_site_aniso_label
_atom_site_aniso_U_11
_atom_site_aniso_U_22
_atom_site_aniso_U_33
_atom_site_aniso_U_23
_atom_site_aniso_U_13
_atom_site_aniso_U_12
O10W 0.057(2) 0.060(2) 0.056(2) 0.0008(16) -0.0026(15) -0.0303(17)
O1W 0.115(4) 0.098(3) 0.101(3) -0.019(3) -0.065(3) -0.032(3)
O2W 0.087(3) 0.120(4) 0.086(3) -0.023(3) -0.009(3) -0.034(3)
O3W 0.103(3) 0.100(3) 0.096(3) -0.025(3) -0.056(3) -0.033(3)
O4W 0.101(3) 0.131(4) 0.059(2) -0.028(2) -0.018(2) -0.053(3)
O5W 0.106(3) 0.129(4) 0.068(3) -0.039(3) -0.012(2) -0.058(3)
O6W 0.073(3) 0.106(3) 0.070(3) -0.008(2) -0.028(2) -0.028(2)
O7W 0.064(2) 0.083(3) 0.089(3) -0.019(2) -0.019(2) -0.027(2)
O8W 0.080(3) 0.113(3) 0.053(2) -0.015(2) 0.0130(19) -0.049(3)
O9W 0.090(3) 0.061(2) 0.054(2) -0.0047(17) -0.0014(19) -0.020(2)
C1 0.063(3) 0.049(3) 0.038(2) -0.0090(19) 0.000(2) -0.021(2)
C2 0.037(2) 0.057(3) 0.069(3) -0.014(2) -0.003(2) -0.025(2)
C3 0.048(2) 0.051(2) 0.036(2) -0.0023(18) -0.0020(18) -0.014(2)
C4 0.043(2) 0.054(2) 0.052(2) -0.029(2) 0.0068(19) -0.025(2)
C5 0.037(2) 0.051(3) 0.064(3) -0.015(2) -0.003(2) -0.0194(19)
C6 0.044(2) 0.070(3) 0.037(2) -0.029(2) 0.0027(17) -0.027(2)
C7 0.040(2) 0.0329(19) 0.059(3) -0.0090(18) -0.0141(19) -0.0161(17)
C8 0.043(2) 0.043(2) 0.044(2) 0.0020(18) -0.0049(18) -0.0160(18)
N1 0.048(2) 0.074(3) 0.092(4) -0.041(3) -0.011(2) -0.029(2)
C9 0.034(2) 0.045(2) 0.045(2) -0.0182(18) 0.0002(16) -0.0188(17)
Mo1 0.02367(14) 0.02248(13) 0.02308(13) -0.00439(10) -0.00496(10) -0.00524(10)
Mo2 0.02300(14) 0.02588(14) 0.02870(14) -0.00880(11) -0.00684(11) -0.00911(11)
Mo3 0.02152(13) 0.02181(13) 0.03013(15) -0.00568(11) -0.00352(11) -0.00550(10)
Cu1 0.02229(19) 0.0316(2) 0.02298(19) -0.01005(16) -0.00070(15) -0.00744(16)
Mo4 0.01883(13) 0.03230(15) 0.02892(14) -0.00846(11) -0.00530(10) -0.00804(11)
Cu2 0.0293(3) 0.0425(3) 0.0260(3) -0.0124(3) 0.0027(2) -0.0156(3)
Cu3 0.0293(2) 0.0323(2) 0.0407(2) -0.00913(18) -0.00755(18) -0.01175(18)
Mo5 0.02688(15) 0.02708(14) 0.02878(15) -0.00611(11) -0.00306(11) -0.01398(11)
P1 0.0200(4) 0.0264(4) 0.0214(4) -0.0068(3) -0.0003(3) -0.0078(3)
P2 0.0165(3) 0.0219(4) 0.0195(4) -0.0059(3) -0.0017(3) -0.0063(3)
O11 0.0258(12) 0.0238(11) 0.0375(13) -0.0087(10) -0.0066(10) -0.0083(9)
O12 0.0217(11) 0.0227(10) 0.0251(11) -0.0032(9) -0.0045(8) -0.0076(9)
O13 0.0162(10) 0.0230(10) 0.0295(11) -0.0074(9) -0.0038(8) -0.0044(8)
O14 0.0252(11) 0.0308(12) 0.0257(11) -0.0081(9) -0.0044(9) -0.0115(9)
O15 0.0312(12) 0.0286(12) 0.0260(12) -0.0028(9) -0.0026(9) -0.0136(10)
O16 0.0239(11) 0.0304(12) 0.0268(11) -0.0084(9) -0.0030(9) -0.0103(9)
O17 0.0219(11) 0.0250(11) 0.0301(12) -0.0082(9) -0.0048(9) -0.0060(9)
O18 0.0320(13) 0.0416(14) 0.0231(12) -0.0123(10) 0.0002(10) -0.0127(11)
O19 0.0204(11) 0.0293(12) 0.0356(13) -0.0079(10) -0.0054(9) -0.0048(9)
O20 0.0223(11) 0.0268(11) 0.0324(12) -0.0051(9) -0.0070(9) -0.0077(9)
O21 0.0299(13) 0.0423(14) 0.0454(15) -0.0095(12) -0.0101(11) -0.0185(11)
O22 0.0187(10) 0.0284(11) 0.0262(11) -0.0083(9) -0.0020(8) -0.0098(9)
O23 0.0443(15) 0.0443(15) 0.0373(14) -0.0192(12) -0.0098(12) -0.0144(12)
O24 0.0311(13) 0.0508(16) 0.0361(14) -0.0189(12) 0.0055(11) -0.0190(12)
O25 0.0301(13) 0.0279(12) 0.0332(13) -0.0065(10) -0.0058(10) -0.0052(10)
O26 0.0239(11) 0.0267(11) 0.0288(12) -0.0084(9) -0.0001(9) -0.0053(9)
O27 0.0378(14) 0.0466(15) 0.0235(12) -0.0057(11) 0.0049(10) -0.0176(12)
O28 0.0356(14) 0.0279(13) 0.0495(16) -0.0127(11) -0.0067(12) -0.0024(11)
N2 0.0260(14) 0.0318(15) 0.0255(14) -0.0095(11) -0.0019(11) -0.0067(12)
N3 0.0250(14) 0.0362(15) 0.0289(15) -0.0114(12) 0.0000(11) -0.0097(12)
O29 0.0443(15) 0.0397(14) 0.0264(12) -0.0025(11) -0.0093(11) -0.0090(12)
O30 0.0375(14) 0.0334(13) 0.0398(15) 0.0023(11) -0.0066(11) -0.0126(11)
O31 0.0455(16) 0.0309(13) 0.0422(15) -0.0124(11) -0.0053(12) -0.0131(12)
O32 0.0382(15) 0.0477(16) 0.0522(17) -0.0023(13) -0.0041(13) -0.0286(13)
O33 0.0238(13) 0.0482(16) 0.0573(18) -0.0199(13) -0.0039(12) -0.0136(11)
O34 0.0425(15) 0.0459(15) 0.0317(14) -0.0062(12) -0.0139(12) -0.0057(12)
N4 0.0232(15) 0.0364(16) 0.0341(16) -0.0125(14) 0.0016(13) -0.0071(13)
N5 0.0319(17) 0.0432(18) 0.0426(19) -0.0232(15) 0.0079(15) -0.0151(15)
N6 0.0288(15) 0.0328(15) 0.0419(18) -0.0090(13) -0.0061(13) -0.0097(12)
N7 0.0253(14) 0.0390(16) 0.0279(14) -0.0112(12) -0.0006(11) -0.0107(12)
O35 0.0425(17) 0.0424(16) 0.0484(17) 0.0004(13) -0.0094(13) -0.0054(13)
C10 0.0246(16) 0.0265(16) 0.0264(16) -0.0056(13) -0.0011(12) -0.0064(13)
N8 0.0385(17) 0.0340(16) 0.0418(18) -0.0078(13) -0.0079(14) -0.0139(14)
N9 0.0334(16) 0.0320(15) 0.0394(17) -0.0034(13) -0.0090(13) -0.0109(13)
N10 0.0353(17) 0.0438(17) 0.0283(15) -0.0139(13) 0.0026(12) -0.0179(14)
N11 0.0350(17) 0.0398(17) 0.049(2) -0.0124(15) -0.0054(14) -0.0162(14)
C11 0.0275(17) 0.0293(16) 0.0267(16) -0.0088(13) -0.0006(13) -0.0090(13)
N12 0.0246(15) 0.0433(17) 0.0290(15) -0.0128(13) 0.0025(12) -0.0125(13)
N13 0.040(2) 0.055(2) 0.058(2) -0.0174(19) -0.0112(18) -0.0222(17)
N14 0.0355(19) 0.094(3) 0.045(2) -0.043(2) 0.0143(16) -0.034(2)
N15 0.047(2) 0.046(2) 0.0409(19) -0.0063(15) -0.0118(16) -0.0115(17)
C12 0.0217(16) 0.0319(17) 0.0303(17) -0.0108(14) -0.0019(13) -0.0060(13)
C13 0.0321(19) 0.039(2) 0.040(2) -0.0121(16) -0.0055(15) -0.0140(16)
N16 0.058(2) 0.044(2) 0.046(2) -0.0106(16) -0.0110(17) -0.0214(18)
C14 0.0259(17) 0.048(2) 0.0341(19) -0.0096(16) -0.0041(14) -0.0154(16)
C15 0.0266(17) 0.0375(19) 0.0315(18) -0.0136(15) -0.0014(14) -0.0103(14)
C16 0.0316(18) 0.0364(19) 0.0378(19) -0.0152(15) -0.0070(15) -0.0102(15)
C17 0.0320(19) 0.0309(18) 0.045(2) -0.0062(16) -0.0102(16) -0.0095(15)
C18 0.036(2) 0.0298(18) 0.040(2) -0.0085(15) -0.0111(16) -0.0062(15)
C19 0.0271(17) 0.047(2) 0.0315(18) -0.0135(16) -0.0043(14) -0.0115(16)
C20 0.034(2) 0.042(2) 0.049(2) -0.0098(18) 0.0008(17) -0.0133(17)
C21 0.046(2) 0.0331(19) 0.044(2) -0.0083(16) -0.0140(18) -0.0155(17)
C22 0.045(2) 0.044(2) 0.045(2) -0.0075(18) -0.0031(18) -0.0156(19)
C23 0.043(2) 0.101(4) 0.056(3) -0.046(3) 0.008(2) -0.040(3)
C24 0.041(3) 0.076(4) 0.094(4) -0.033(3) -0.003(3) -0.031(3)

loop_
_atom_type_symbol
_atom_type_description
_atom_type_scat_dispersion_real
_atom_type_scat_dispersion_imag
_atom_type_scat_source
C C 0.0033 0.0016 'International Tables Vol C Tables 4.2.6.8 and 6.1.1.4'
H H 0.0000 0.0000 'International Tables Vol C Tables 4.2.6.8 and 6.1.1.4'
N N 0.0061 0.0033 'International Tables Vol C Tables 4.2.6.8 and 6.1.1.4'
O O 0.0106 0.0060 'International Tables Vol C Tables 4.2.6.8 and 6.1.1.4'
P P 0.1023 0.0942 'International Tables Vol C Tables 4.2.6.8 and 6.1.1.4'
Cu Cu 0.3201 1.2651 'International Tables Vol C Tables 4.2.6.8 and 6.1.1.4'
Mo Mo -1.6832 0.6857 'International Tables Vol C Tables 4.2.6.8 and 6.1.1.4'

loop_
_geom_angle_atom_site_label_1
_geom_angle_atom_site_label_2
_geom_angle_atom_site_label_3
_geom_angle
_geom_angle_site_symmetry_1
_geom_angle_site_symmetry_3
_geom_angle_publ_flag
H10A O10W H10B 120.0 . . ?
H1WA O1W H1WB 120.0 . . ?
H2WA O2W H2WB 120.0 . . ?
H3WA O3W H3WB 120.0 . . ?
H4WA O4W H4WB 120.0 . . ?
H5WA O5W H5WB 120.0 . . ?
H6WA O6W H6WB 120.0 . . ?
H7WA O7W H7WB 120.0 . . ?
H8WA O8W H8WB 120.0 . . ?
H9WA O9W H9WB 120.0 . . ?
C22 C1 N16 106.7(4) . . ?
C22 C1 H1 126.7 . . ?
N16 C1 H1 126.7 . . ?
C20 C2 N13 106.7(4) . . ?
C20 C2 H2 126.6 . . ?
N13 C2 H2 126.6 . . ?
C8 C3 N15 107.1(4) . . ?
C8 C3 H3 126.4 . . ?
N15 C3 H3 126.4 . . ?
C9 C4 N5 106.3(3) . . ?
C9 C4 H4 126.8 . . ?
N5 C4 H4 126.8 . . ?
C24 C5 N11 108.9(4) . . ?
C24 C5 H5 125.5 . . ?
N11 C5 H5 125.5 . . ?
C23 C6 N10 109.2(3) . . ?
C23 C6 H6 125.4 . . ?
N10 C6 H6 125.4 . . ?
N11 C7 N1 110.3(4) . . ?
N11 C7 C21 117.3(3) . . ?
N1 C7 C21 132.4(4) . . ?
C3 C8 N9 108.6(4) . . ?
C3 C8 H7 125.7 . . ?
N9 C8 H7 125.7 . . ?
C7 N1 C24 108.2(4) . . ?
C7 N1 H26 109(6) . . ?
C24 N1 H26 143(6) . . ?
C4 C9 N3 109.1(3) . . ?
C4 C9 H8 125.4 . . ?
N3 C9 H8 125.4 . . ?
O29 Mo1 O25 105.01(12) . . ?
O29 Mo1 O20 99.85(11) . . ?
O25 Mo1 O20 97.67(11) . . ?
O29 Mo1 O15 97.29(12) . . ?
O25 Mo1 O15 98.74(11) . . ?
O20 Mo1 O15 152.27(10) . . ?
O29 Mo1 O17 97.61(11) . . ?
O25 Mo1 O17 157.02(10) . . ?
O20 Mo1 O17 74.16(9) . . ?
O15 Mo1 O17 82.11(9) . . ?
O29 Mo1 O12 166.86(11) . . ?
O25 Mo1 O12 84.90(9) . . ?
O20 Mo1 O12 87.10(8) . . ?
O15 Mo1 O12 72.31(8) . . ?
O17 Mo1 O12 73.42(8) . . ?
O21 Mo2 O23 102.05(13) . . ?
O21 Mo2 O11 103.24(11) . . ?
O23 Mo2 O11 99.39(12) . . ?
O21 Mo2 O20 101.09(11) . . ?
O23 Mo2 O20 98.80(12) . . ?
O11 Mo2 O20 145.67(9) . . ?
O21 Mo2 O22 87.12(10) . . ?
O23 Mo2 O22 170.68(11) . . ?
O11 Mo2 O22 79.91(9) . . ?
O20 Mo2 O22 77.50(9) . . ?
O21 Mo2 O17 168.67(10) . . ?
O23 Mo2 O17 83.92(10) . . ?
O11 Mo2 O17 85.05(9) . . ?
O20 Mo2 O17 68.25(8) . . ?
O22 Mo2 O17 86.76(8) . . ?
O28 Mo3 O30 102.49(13) . . ?
O28 Mo3 O11 100.25(11) . . ?
O30 Mo3 O11 100.10(12) . . ?
O28 Mo3 O19 101.24(11) . . ?
O30 Mo3 O19 100.02(12) . . ?
O11 Mo3 O19 146.47(10) . . ?
O28 Mo3 O26 84.20(11) . . ?
O30 Mo3 O26 172.97(11) . . ?
O11 Mo3 O26 80.60(9) . . ?
O19 Mo3 O26 76.31(9) . . ?
O28 Mo3 O13 168.02(11) . . ?
O30 Mo3 O13 87.94(11) . . ?
O11 Mo3 O13 83.45(8) . . ?
O19 Mo3 O13 70.76(8) . . ?
O26 Mo3 O13 85.18(8) . . ?
O18 Cu1 O24 93.48(10) . . ?
O18 Cu1 N3 170.04(11) . . ?
O24 Cu1 N3 90.56(11) . . ?
O18 Cu1 N2 93.04(11) . . ?
O24 Cu1 N2 167.66(12) . . ?
N3 Cu1 N2 81.41(11) . . ?
O18 Cu1 O35 95.67(11) . . ?
O24 Cu1 O35 93.75(12) . . ?
N3 Cu1 O35 93.15(12) . . ?
N2 Cu1 O35 96.03(11) . . ?
O34 Mo4 O33 104.54(14) . . ?
O34 Mo4 O19 100.95(12) . . ?
O33 Mo4 O19 96.26(11) . . ?
O34 Mo4 O14 97.33(11) . . ?
O33 Mo4 O14 99.88(11) . . ?
O19 Mo4 O14 151.68(9) . . ?
O34 Mo4 O13 97.19(11) . . ?
O33 Mo4 O13 157.51(11) . . ?
O19 Mo4 O13 73.64(9) . . ?
O14 Mo4 O13 82.80(8) . . ?
O34 Mo4 O16 164.74(11) . . ?
O33 Mo4 O16 87.77(11) . . ?
O19 Mo4 O16 86.37(9) . . ?
O14 Mo4 O16 71.26(8) . . ?
O13 Mo4 O16 71.84(8) . . ?
N7 Cu2 N7 180.0 2_765 . ?
N7 Cu2 N10 82.72(12) 2_765 2_765 ?
N7 Cu2 N10 97.28(12) . 2_765 ?
N7 Cu2 N10 97.29(12) 2_765 . ?
N7 Cu2 N10 82.72(12) . . ?
N10 Cu2 N10 180.0 2_765 . ?
N6 Cu3 N8 98.33(13) . . ?
N6 Cu3 N11 179.40(14) . . ?
N8 Cu3 N11 82.26(13) . . ?
N6 Cu3 N9 82.10(13) . . ?
N8 Cu3 N9 159.36(13) . . ?
N11 Cu3 N9 97.32(13) . . ?
N6 Cu3 O25 85.09(11) . . ?
N8 Cu3 O25 108.74(11) . . ?
N11 Cu3 O25 94.81(11) . . ?
N9 Cu3 O25 91.87(11) . . ?
O31 Mo5 O32 103.63(14) . . ?
O31 Mo5 O15 103.08(12) . . ?
O32 Mo5 O15 98.08(12) . . ?
O31 Mo5 O14 98.89(11) . . ?
O32 Mo5 O14 101.74(12) . . ?
O15 Mo5 O14 145.88(9) . . ?
O31 Mo5 O12 86.82(10) . . ?
O32 Mo5 O12 168.38(11) . . ?
O15 Mo5 O12 74.24(9) . . ?
O14 Mo5 O12 81.33(8) . . ?
O31 Mo5 O16 167.03(11) . . ?
O32 Mo5 O16 88.35(11) . . ?
O15 Mo5 O16 79.73(9) . . ?
O14 Mo5 O16 73.42(9) . . ?
O12 Mo5 O16 81.75(8) . . ?
O26 P1 O16 112.47(13) . . ?
O26 P1 O17 108.75(13) . . ?
O16 P1 O17 112.13(13) . . ?
O26 P1 O27 106.25(14) . . ?
O16 P1 O27 108.53(14) . . ?
O17 P1 O27 108.47(14) . . ?
O18 P2 O22 111.44(13) . . ?
O18 P2 O12 111.69(13) . . ?
O22 P2 O12 107.88(12) . . ?
O18 P2 O13 109.81(13) . . ?
O22 P2 O13 107.05(12) . . ?
O12 P2 O13 108.82(12) . . ?
Mo2 O11 Mo3 148.03(13) . . ?
P2 O12 Mo5 125.85(12) . . ?
P2 O12 Mo1 128.93(12) . . ?
Mo5 O12 Mo1 91.62(8) . . ?
P2 O13 Mo4 128.78(12) . . ?
P2 O13 Mo3 135.35(12) . . ?
Mo4 O13 Mo3 95.82(8) . . ?
Mo5 O14 Mo4 124.13(11) . . ?
Mo5 O15 Mo1 121.61(12) . . ?
P1 O16 Mo5 126.20(13) . . ?
P1 O16 Mo4 124.88(13) . . ?
Mo5 O16 Mo4 91.18(8) . . ?
P1 O17 Mo1 131.67(13) . . ?
P1 O17 Mo2 131.61(13) . . ?
Mo1 O17 Mo2 94.77(8) . . ?
P2 O18 Cu1 158.17(17) . . ?
Mo3 O19 Mo4 119.78(11) . . ?
Mo1 O20 Mo2 122.36(11) . . ?
P2 O22 Mo2 124.72(12) . . ?
Cu1 O24 H9 109.5 . . ?
Mo1 O25 Cu3 137.86(13) . . ?
P1 O26 Mo3 122.03(13) . . ?
C10 N2 C16 106.5(3) . . ?
C10 N2 Cu1 113.3(2) . . ?
C16 N2 Cu1 140.2(2) . . ?
C11 N3 C9 105.9(3) . . ?
C11 N3 Cu1 113.2(2) . . ?
C9 N3 Cu1 140.6(3) . . ?
C10 N4 C13 107.8(3) . . ?
C10 N4 H19 130(3) . . ?
C13 N4 H19 123(3) . . ?
C11 N5 C4 107.7(3) . . ?
C11 N5 H21 125(4) . . ?
C4 N5 H21 127(4) . . ?
C17 N6 C20 106.3(3) . . ?
C17 N6 Cu3 112.0(2) . . ?
C20 N6 Cu3 140.4(3) . . ?
C12 N7 C14 105.9(3) . . ?
C12 N7 Cu2 111.9(2) . . ?
C14 N7 Cu2 141.6(2) . . ?
Cu1 O35 H10 109.5 . . ?
N2 C10 N4 110.7(3) . . ?
N2 C10 C11 115.9(3) . . ?
N4 C10 C11 133.4(3) . . ?
C21 N8 C22 105.7(3) . . ?
C21 N8 Cu3 112.0(3) . . ?
C22 N8 Cu3 141.6(3) . . ?
C18 N9 C8 105.7(3) . . ?
C18 N9 Cu3 111.7(3) . . ?
C8 N9 Cu3 141.7(3) . . ?
C15 N10 C6 105.5(3) . . ?
C15 N10 Cu2 111.4(2) . . ?
C6 N10 Cu2 142.9(3) . . ?
C7 N11 C5 106.2(3) . . ?
C7 N11 Cu3 111.7(3) . . ?
C5 N11 Cu3 142.1(3) . . ?
N3 C11 N5 110.9(3) . . ?
N3 C11 C10 116.2(3) . . ?
N5 C11 C10 132.9(3) . . ?
C12 N12 C19 107.7(3) . . ?
C12 N12 H20 132(3) . . ?
C19 N12 H20 120(3) . . ?
C17 N13 C2 108.0(4) . . ?
C17 N13 H25 122(4) . . ?
C2 N13 H25 130(4) . . ?
C15 N14 C23 107.8(3) . . ?
C15 N14 H24 128(4) . . ?
C23 N14 H24 124(4) . . ?
C18 N15 C3 107.3(4) . . ?
C18 N15 H23 109(4) . . ?
C3 N15 H23 144(4) . . ?
N12 C12 N7 111.0(3) . . ?
N12 C12 C15 132.6(3) . . ?
N7 C12 C15 116.3(3) . . ?
C16 C13 N4 106.3(3) . . ?
C16 C13 H11 126.9 . . ?
N4 C13 H11 126.9 . . ?
C21 N16 C1 107.3(4) . . ?
C21 N16 H22 130(4) . . ?
C1 N16 H22 121(4) . . ?
C19 C14 N7 108.8(3) . . ?
C19 C14 H12 125.6 . . ?
N7 C14 H12 125.6 . . ?
N14 C15 N10 111.0(3) . . ?
N14 C15 C12 131.8(3) . . ?
N10 C15 C12 117.2(3) . . ?
C13 C16 N2 108.8(3) . . ?
C13 C16 H13 125.6 . . ?
N2 C16 H13 125.6 . . ?
N13 C17 N6 110.6(4) . . ?
N13 C17 C18 132.7(4) . . ?
N6 C17 C18 116.7(3) . . ?
N15 C18 N9 111.3(4) . . ?
N15 C18 C17 132.6(4) . . ?
N9 C18 C17 116.1(3) . . ?
C14 C19 N12 106.5(3) . . ?
C14 C19 H14 126.8 . . ?
N12 C19 H14 126.8 . . ?
C2 C20 N6 108.4(4) . . ?
C2 C20 H15 125.8 . . ?
N6 C20 H15 125.8 . . ?
N8 C21 N16 111.2(4) . . ?
N8 C21 C7 116.5(3) . . ?
N16 C21 C7 132.2(4) . . ?
C1 C22 N8 109.1(4) . . ?
C1 C22 H16 125.5 . . ?
N8 C22 H16 125.5 . . ?
C6 C23 N14 106.5(4) . . ?
C6 C23 H17 126.8 . . ?
N14 C23 H17 126.8 . . ?
C5 C24 N1 106.4(4) . . ?
C5 C24 H18A 126.8 . . ?
N1 C24 H18A 126.8 . . ?

loop_
_geom_bond_atom_site_label_1
_geom_bond_atom_site_label_2
_geom_bond_distance
_geom_bond_site_symmetry_2
_geom_bond_publ_flag
O10W H10A 0.8501 . ?
O10W H10B 0.8500 . ?
O1W H1WA 0.8501 . ?
O1W H1WB 0.8499 . ?
O2W H2WA 0.8499 . ?
O2W H2WB 0.8500 . ?
O3W H3WA 0.8499 . ?
O3W H3WB 0.8501 . ?
O4W H4WA 0.8502 . ?
O4W H4WB 0.8500 . ?
O5W H5WA 0.8501 . ?
O5W H5WB 0.8499 . ?
O6W H6WA 0.8500 . ?
O6W H6WB 0.8499 . ?
O7W H7WA 0.8500 . ?
O7W H7WB 0.8499 . ?
O8W H8WA 0.8500 . ?
O8W H8WB 0.8500 . ?
O9W H9WA 0.8501 . ?
O9W H9WB 0.8500 . ?
C1 C22 1.362(6) . ?
C1 N16 1.365(6) . ?
C1 H1 0.9300 . ?
C2 C20 1.355(6) . ?
C2 N13 1.371(6) . ?
C2 H2 0.9300 . ?
C3 C8 1.357(6) . ?
C3 N15 1.372(6) . ?
C3 H3 0.9300 . ?
C4 C9 1.355(5) . ?
C4 N5 1.368(5) . ?
C4 H4 0.9300 . ?
C5 C24 1.352(6) . ?
C5 N11 1.373(5) . ?
C5 H5 0.9300 . ?
C6 C23 1.345(6) . ?
C6 N10 1.378(5) . ?
C6 H6 0.9300 . ?
C7 N11 1.326(5) . ?
C7 N1 1.332(5) . ?
C7 C21 1.428(6) . ?
C8 N9 1.384(5) . ?
C8 H7 0.9300 . ?
N1 C24 1.361(7) . ?
N1 H26 0.72(6) . ?
C9 N3 1.373(4) . ?
C9 H8 0.9300 . ?
Mo1 O29 1.696(2) . ?
Mo1 O25 1.728(2) . ?
Mo1 O20 1.930(2) . ?
Mo1 O15 1.933(2) . ?
Mo1 O17 2.191(2) . ?
Mo1 O12 2.382(2) . ?
Mo2 O21 1.694(2) . ?
Mo2 O23 1.717(3) . ?
Mo2 O11 1.908(2) . ?
Mo2 O20 1.957(2) . ?
Mo2 O22 2.205(2) . ?
Mo2 O17 2.432(2) . ?
Mo3 O28 1.703(2) . ?
Mo3 O30 1.707(3) . ?
Mo3 O11 1.914(2) . ?
Mo3 O19 1.933(2) . ?
Mo3 O26 2.254(2) . ?
Mo3 O13 2.318(2) . ?
Cu1 O18 1.917(2) . ?
Cu1 O24 1.986(2) . ?
Cu1 N3 1.997(3) . ?
Cu1 N2 2.003(3) . ?
Cu1 O35 2.272(3) . ?
Mo4 O34 1.699(3) . ?
Mo4 O33 1.713(3) . ?
Mo4 O19 1.936(2) . ?
Mo4 O14 1.944(2) . ?
Mo4 O13 2.191(2) . ?
Mo4 O16 2.433(2) . ?
Cu2 N7 1.997(3) 2_765 ?
Cu2 N7 1.997(3) . ?
Cu2 N10 1.998(3) 2_765 ?
Cu2 N10 1.998(3) . ?
Cu3 N6 1.994(3) . ?
Cu3 N8 1.999(3) . ?
Cu3 N11 2.003(3) . ?
Cu3 N9 2.010(3) . ?
Cu3 O25 2.311(2) . ?
Mo5 O31 1.702(3) . ?
Mo5 O32 1.706(3) . ?
Mo5 O15 1.921(2) . ?
Mo5 O14 1.926(2) . ?
Mo5 O12 2.309(2) . ?
Mo5 O16 2.353(2) . ?
P1 O26 1.506(2) . ?
P1 O16 1.529(2) . ?
P1 O17 1.539(2) . ?
P1 O27 1.575(2) . ?
P2 O18 1.501(2) . ?
P2 O22 1.524(2) . ?
P2 O12 1.557(2) . ?
P2 O13 1.563(2) . ?
O24 H9 0.8200 . ?
N2 C10 1.325(4) . ?
N2 C16 1.374(4) . ?
N3 C11 1.327(4) . ?
N4 C10 1.332(4) . ?
N4 C13 1.375(5) . ?
N4 H19 0.71(4) . ?
N5 C11 1.332(4) . ?
N5 H21 0.75(5) . ?
N6 C17 1.331(5) . ?
N6 C20 1.385(5) . ?
N7 C12 1.329(4) . ?
N7 C14 1.376(4) . ?
O35 H10 0.8200 . ?
C10 C11 1.445(5) . ?
N8 C21 1.331(5) . ?
N8 C22 1.372(5) . ?
N9 C18 1.335(5) . ?
N10 C15 1.329(4) . ?
N12 C12 1.328(4) . ?
N12 C19 1.369(5) . ?
N12 H20 0.82(4) . ?
N13 C17 1.328(5) . ?
N13 H25 0.75(5) . ?
N14 C15 1.325(5) . ?
N14 C23 1.369(5) . ?
N14 H24 0.76(6) . ?
N15 C18 1.334(5) . ?
N15 H23 0.95(6) . ?
C12 C15 1.442(5) . ?
C13 C16 1.358(5) . ?
C13 H11 0.9300 . ?
N16 C21 1.338(5) . ?
N16 H22 0.85(6) . ?
C14 C19 1.357(5) . ?
C14 H12 0.9300 . ?
C16 H13 0.9300 . ?
C17 C18 1.444(5) . ?
C19 H14 0.9300 . ?
C20 H15 0.9300 . ?
C22 H16 0.9300 . ?
C23 H17 0.9300 . ?
C24 H18A 0.9300 . ?
